data_2016379
loop_
_publ_author_name
'Sophia Lipstman'
'Israel Goldberg'

_publ_section_title
;
 Supramolecular hydrogen bonding of
 [5,10,15,20-tetrakis(4-carboxyphenyl)porphyrinato]palladium(II) in the
 presence of competing solvents
;
_journal_coeditor_code GD3172
_journal_issue 1
_journal_name_full 'Acta Crystallographica Section C'
_journal_page_first m53
_journal_page_last m57
_journal_paper_doi 10.1107/S0108270107063524
_journal_volume 64
_journal_year 2008
_chemical_formula_iupac '[Pd (C48 H28 N4 O8)], C H4 O'
_chemical_formula_moiety 'C48 H28 N4 O8 Pd, C H4 O'
_chemical_formula_sum 'C49 H32 N4 O9 Pd'
_chemical_formula_weight 927.21
_chemical_name_systematic
;
[5,10,15,20-tetrakis(4-carboxyphenyl)porphyrinato]palladium(II)
methanol solvate
;
_space_group_IT_number 64
_symmetry_cell_setting orthorhombic
_symmetry_space_group_name_Hall '-C 2ac 2'
_symmetry_space_group_name_H-M 'C m c a'
_atom_sites_solution_hydrogens geom
_atom_sites_solution_primary direct
_atom_sites_solution_secondary difmap
_audit_creation_method SHELXL-97
_cell_angle_alpha 90.00
_cell_angle_beta 90.00
_cell_angle_gamma 90.00
_cell_formula_units_Z 8
_cell_length_a 31.0347(6)
_cell_length_b 15.9441(11)
_cell_length_c 18.3824(7)
_cell_measurement_reflns_used 4588
_cell_measurement_temperature 110(2)
_cell_measurement_theta_max 25.60
_cell_measurement_theta_min 2.55
_cell_volume 9096.0(7)
_computing_cell_refinement 'Denzo (Otwinowski & Minor, 1997)'
_computing_data_collection 'Collect (Nonius, 1999)'
_computing_data_reduction 'Denzo and Scalepack (Otwinowski & Minor, 1997)'
_computing_molecular_graphics
;
ORTEPIII (Burnett & Johnson, 1996) and Mercury (Macrae <i>et al.</i>,
2006)
;
_computing_publication_material 'SHELXL97 (Sheldrick, 1997)'
_computing_structure_refinement 'SHELXL97 (Sheldrick, 1997)'
_computing_structure_solution 'SIR97 (Altomare <i>et al.</i>,  1999)'
_diffrn_ambient_temperature 110(2)
_diffrn_detector_area_resol_mean 12.8
_diffrn_measured_fraction_theta_full 0.992
_diffrn_measured_fraction_theta_max 0.992
_diffrn_measurement_device_type 'Nonius KappaCCD'
_diffrn_measurement_method '0.5 deg. \f scans'
_diffrn_radiation_monochromator graphite
_diffrn_radiation_source 'fine-focus sealed tube'
_diffrn_radiation_type MoK\a
_diffrn_radiation_wavelength 0.71073
_diffrn_reflns_av_R_equivalents 0.0980
_diffrn_reflns_av_sigmaI/netI 0.1178
_diffrn_reflns_limit_h_max 37
_diffrn_reflns_limit_h_min 0
_diffrn_reflns_limit_k_max 19
_diffrn_reflns_limit_k_min 0
_diffrn_reflns_limit_l_max 0
_diffrn_reflns_limit_l_min -22
_diffrn_reflns_number 20365
_diffrn_reflns_theta_full 25.60
_diffrn_reflns_theta_max 25.60
_diffrn_reflns_theta_min 2.55
_diffrn_standards_number 0
_exptl_absorpt_coefficient_mu 0.467
_exptl_absorpt_correction_type none
_exptl_crystal_colour red
_exptl_crystal_density_diffrn 1.354
_exptl_crystal_density_method 'not measured'
_exptl_crystal_description rhomb
_exptl_crystal_F_000 3776
_exptl_crystal_size_max 0.30
_exptl_crystal_size_mid 0.10
_exptl_crystal_size_min 0.05
_refine_diff_density_max 0.500
_refine_diff_density_min -0.773
_refine_ls_extinction_method none
_refine_ls_goodness_of_fit_ref 0.999
_refine_ls_hydrogen_treatment constr
_refine_ls_matrix_type full
_refine_ls_number_parameters 291
_refine_ls_number_reflns 4344
_refine_ls_number_restraints 12
_refine_ls_restrained_S_all 0.998
_refine_ls_R_factor_all 0.1191
_refine_ls_R_factor_gt 0.0699
_refine_ls_shift/su_max 0.008
_refine_ls_shift/su_mean 0.000
_refine_ls_structure_factor_coef Fsqd
_refine_ls_weighting_details 'calc w=1/[\s^2^(Fo^2^)+(0.0724P)^2^+2.4049P] where P=(Fo^2^+2Fc^2^)/3'
_refine_ls_weighting_scheme calc
_refine_ls_wR_factor_gt 0.1449
_refine_ls_wR_factor_ref 0.1604
_reflns_number_gt 2688
_reflns_number_total 4344
_reflns_threshold_expression >2sigma(I)
_cod_data_source_file gd3172.cif
_cod_data_source_block I
_cod_original_sg_symbol_Hall '-C 2bc 2'
_cod_database_code 2016379
_cod_database_fobs_code 2016379

loop_
_symmetry_equiv_pos_as_xyz
'x, y, z'
'-x, -y+1/2, z+1/2'
'x, -y, -z'
'-x+1/2, y, -z+1/2'
'x+1/2, y+1/2, z'
'-x+1/2, -y+1, z+1/2'
'x+1/2, -y+1/2, -z'
'-x+1, y+1/2, -z+1/2'
'-x, -y, -z'
'x, y-1/2, -z-1/2'
'-x, y, z'
'x-1/2, -y, z-1/2'
'-x+1/2, -y+1/2, -z'
'x+1/2, y, -z-1/2'
'-x+1/2, y+1/2, z'
'x, -y+1/2, z-1/2'

loop_
_atom_site_type_symbol
_atom_site_label
_atom_site_fract_x
_atom_site_fract_y
_atom_site_fract_z
_atom_site_U_iso_or_equiv
_atom_site_adp_type
_atom_site_calc_flag
_atom_site_refinement_flags
_atom_site_occupancy
Pd Pd1 0.0000 0.03589(4) 0.35956(3) 0.0237(2) Uani d S 1
C C2 0.02189(18) 0.1673(4) 0.5582(3) 0.0309(14) Uani d . 1
H H2 0.0401 0.1876 0.5958 0.037 Uiso calc R 1
C C3 0.03551(18) 0.1305(4) 0.4903(3) 0.0293(14) Uani d . 1
C C4 0.07828(17) 0.1262(4) 0.4667(3) 0.0255(13) Uani d . 1
C C5 0.09124(18) 0.0853(4) 0.4028(3) 0.0265(13) Uani d . 1
C C6 0.13500(17) 0.0824(4) 0.3773(3) 0.0309(15) Uani d . 1
H H6 0.1591 0.1099 0.3983 0.037 Uiso calc R 1
C C7 0.13524(17) 0.0327(4) 0.3172(3) 0.0311(14) Uani d . 1
H H7 0.1598 0.0178 0.2891 0.037 Uiso calc R 1
C C8 0.09142(18) 0.0067(4) 0.3040(3) 0.0283(14) Uani d . 1
C C9 0.07875(17) -0.0460(4) 0.2478(3) 0.0278(13) Uani d . 1
C C10 0.03559(18) -0.0646(4) 0.2321(3) 0.0294(14) Uani d . 1
C C11 0.02210(18) -0.1147(4) 0.1706(3) 0.0334(15) Uani d . 1
H H11 0.0403 -0.1423 0.1367 0.040 Uiso calc R 1
N N12 0.0000 0.1062(5) 0.4506(3) 0.0271(16) Uani d S 1
N N13 0.06496(13) 0.0403(3) 0.3576(2) 0.0258(10) Uani d . 1
N N14 0.0000 -0.0358(5) 0.2700(3) 0.0264(15) Uani d S 1
C C15 0.11126(17) 0.1686(4) 0.5126(3) 0.0281(14) Uani d . 1
C C16 0.11155(18) 0.2557(4) 0.5201(3) 0.0327(15) Uani d . 1
H H16 0.0915 0.2887 0.4935 0.039 Uiso calc R 1
C C17 0.14104(19) 0.2949(5) 0.5662(3) 0.0405(17) Uani d . 1
H H17 0.1420 0.3543 0.5695 0.049 Uiso calc R 1
C C18 0.16916(18) 0.2456(5) 0.6075(3) 0.0360(15) Uani d . 1
C C19 0.1693(2) 0.1591(5) 0.6009(3) 0.0436(18) Uani d . 1
H H19 0.1889 0.1262 0.6285 0.052 Uiso calc R 1
C C20 0.14048(19) 0.1207(5) 0.5534(3) 0.0380(16) Uani d . 1
H H20 0.1406 0.0614 0.5486 0.046 Uiso calc R 1
C C21 0.1996(2) 0.2884(5) 0.6601(3) 0.0395(17) Uani d U 1
O O22 0.19883(16) 0.3654(4) 0.6649(4) 0.091(2) Uani d U 1
H H22 0.2156 0.3929 0.6926 0.109 Uiso d PR 0.50
O O23 0.22375(15) 0.2398(4) 0.6969(2) 0.0738(19) Uani d U 1
H H23 0.2422 0.2624 0.7237 0.089 Uiso d PR 0.50
C C24 0.11290(17) -0.0826(4) 0.2009(3) 0.0300(14) Uani d . 1
C C25 0.1340(2) -0.0354(5) 0.1482(3) 0.0462(16) Uani d . 1
H H25 0.1268 0.0220 0.1416 0.055 Uiso calc R 1
C C26 0.1659(2) -0.0728(5) 0.1048(4) 0.0461(19) Uani d . 1
H H26 0.1803 -0.0400 0.0691 0.055 Uiso calc R 1
C C27 0.17659(19) -0.1556(5) 0.1130(4) 0.0385(16) Uani d . 1
C C28 0.1563(2) -0.2028(5) 0.1647(4) 0.0445(17) Uani d . 1
H H28 0.1637 -0.2602 0.1706 0.053 Uiso calc R 1
C C29 0.12447(19) -0.1666(5) 0.2095(3) 0.0388(17) Uani d . 1
H H29 0.1108 -0.1996 0.2458 0.047 Uiso calc R 1
C C30 0.2105(2) -0.1966(5) 0.0644(3) 0.0391(16) Uani d . 1
O O31 0.23083(13) -0.1452(3) 0.0237(2) 0.0509(13) Uani d . 1
H H31 0.2487 -0.1723 -0.0063 0.061 Uiso d R 1
O O32 0.21594(14) -0.2735(3) 0.0659(2) 0.0475(13) Uani d . 1
C C33 0.2500 -0.0366(8) 0.2500 0.077(4) Uani d S 1
H H33A 0.2797 -0.0571 0.2530 0.116 Uiso calc PR 0.50
H H33B 0.2367 -0.0571 0.2051 0.116 Uiso calc PR 0.50
H H33C 0.2336 -0.0571 0.2920 0.116 Uiso calc PR 0.50
O O34 0.2500 0.0498(6) 0.2500 0.124(4) Uani d S 1
H H34 0.2677 0.0787 0.2795 0.149 Uiso d PR 0.50

loop_
_atom_site_aniso_label
_atom_site_aniso_U_11
_atom_site_aniso_U_22
_atom_site_aniso_U_33
_atom_site_aniso_U_12
_atom_site_aniso_U_13
_atom_site_aniso_U_23
Pd1 0.0213(3) 0.0260(4) 0.0238(3) 0.000 0.000 -0.0054(3)
C2 0.033(3) 0.030(4) 0.030(3) -0.008(3) -0.007(2) -0.003(3)
C3 0.034(3) 0.035(4) 0.019(3) -0.006(3) -0.006(3) -0.003(3)
C4 0.027(3) 0.028(4) 0.021(3) -0.001(3) -0.003(2) -0.006(2)
C5 0.028(3) 0.024(4) 0.027(3) 0.001(3) 0.000(2) 0.000(3)
C6 0.021(3) 0.031(4) 0.040(4) -0.003(3) -0.002(3) 0.000(3)
C7 0.023(3) 0.037(4) 0.033(3) -0.001(3) 0.012(2) -0.004(3)
C8 0.028(3) 0.027(4) 0.030(3) 0.002(3) -0.006(3) 0.002(3)
C9 0.033(3) 0.024(4) 0.027(3) -0.003(3) 0.003(2) 0.000(3)
C10 0.032(3) 0.032(4) 0.025(3) 0.005(3) 0.007(3) -0.005(3)
C11 0.035(3) 0.036(4) 0.029(3) 0.004(3) 0.003(3) -0.013(3)
N12 0.024(3) 0.029(4) 0.029(4) 0.000 0.000 -0.008(3)
N13 0.028(2) 0.025(3) 0.025(2) -0.002(2) 0.004(2) -0.011(2)
N14 0.027(3) 0.026(4) 0.027(3) 0.000 0.000 0.002(3)
C15 0.026(3) 0.035(4) 0.023(3) -0.006(3) -0.001(2) -0.004(3)
C16 0.025(3) 0.035(4) 0.038(3) -0.001(3) -0.002(3) -0.004(3)
C17 0.034(3) 0.038(5) 0.049(4) -0.008(3) 0.001(3) -0.010(3)
C18 0.029(3) 0.050(5) 0.029(3) -0.002(3) 0.001(3) -0.012(3)
C19 0.042(4) 0.053(5) 0.036(4) -0.004(4) -0.008(3) 0.007(3)
C20 0.037(3) 0.036(4) 0.041(4) -0.008(3) -0.009(3) 0.006(3)
C21 0.027(3) 0.054(5) 0.037(4) -0.006(3) -0.001(3) -0.011(3)
O22 0.047(3) 0.089(5) 0.136(6) 0.005(3) -0.027(3) -0.080(5)
O23 0.046(3) 0.139(6) 0.036(3) -0.028(3) -0.016(2) 0.004(3)
C24 0.023(3) 0.032(4) 0.034(3) -0.001(3) 0.003(3) -0.005(3)
C25 0.049(4) 0.045(4) 0.045(4) 0.004(4) 0.011(3) 0.004(4)
C26 0.044(4) 0.060(5) 0.034(4) -0.009(4) 0.020(3) -0.003(3)
C27 0.028(3) 0.041(5) 0.046(4) 0.002(3) 0.001(3) -0.008(3)
C28 0.042(4) 0.043(5) 0.048(4) 0.006(3) 0.005(3) -0.002(3)
C29 0.034(3) 0.048(5) 0.035(3) 0.003(3) 0.009(3) -0.011(3)
C30 0.035(3) 0.044(5) 0.039(4) -0.001(3) -0.001(3) -0.008(3)
O31 0.035(2) 0.066(4) 0.052(3) -0.002(3) 0.014(2) -0.011(3)
O32 0.043(3) 0.045(4) 0.055(3) 0.005(2) 0.004(2) -0.011(2)
C33 0.065(7) 0.038(8) 0.129(11) 0.000 -0.022(7) 0.000
O34 0.113(8) 0.049(7) 0.211(12) 0.000 -0.104(8) 0.000

loop_
_atom_type_symbol
_atom_type_description
_atom_type_scat_dispersion_real
_atom_type_scat_dispersion_imag
_atom_type_scat_source
C C 0.0033 0.0016 'International Tables Vol C Tables 4.2.6.8 and 6.1.1.4'
H H 0.0000 0.0000 'International Tables Vol C Tables 4.2.6.8 and 6.1.1.4'
N N 0.0061 0.0033 'International Tables Vol C Tables 4.2.6.8 and 6.1.1.4'
O O 0.0106 0.0060 'International Tables Vol C Tables 4.2.6.8 and 6.1.1.4'
Pd Pd -0.9988 1.0072 'International Tables Vol C Tables 4.2.6.8 and 6.1.1.4'

loop_
_geom_angle_atom_site_label_1
_geom_angle_atom_site_label_2
_geom_angle_atom_site_label_3
_geom_angle_site_symmetry_1
_geom_angle_site_symmetry_3
_geom_angle
N14 Pd1 N12 . . 179.1(3)
N14 Pd1 N13 . . 90.30(13)
N12 Pd1 N13 . . 89.73(13)
N14 Pd1 N13 . 11 90.30(13)
N12 Pd1 N13 . 11 89.73(13)
N13 Pd1 N13 . 11 175.5(3)
C2 C2 C3 11 . 107.0(3)
C2 C2 H2 11 . 126.5
C3 C2 H2 . . 126.5
N12 C3 C4 . . 125.6(5)
N12 C3 C2 . . 109.7(5)
C4 C3 C2 . . 124.5(5)
C3 C4 C5 . . 123.7(5)
C3 C4 C15 . . 117.1(5)
C5 C4 C15 . . 119.2(5)
N13 C5 C4 . . 125.6(5)
N13 C5 C6 . . 110.3(5)
C4 C5 C6 . . 124.0(5)
C7 C6 C5 . . 106.8(5)
C7 C6 H6 . . 126.6
C5 C6 H6 . . 126.6
C6 C7 C8 . . 107.4(5)
C6 C7 H7 . . 126.3
C8 C7 H7 . . 126.3
C9 C8 N13 . . 126.4(5)
C9 C8 C7 . . 124.4(5)
N13 C8 C7 . . 109.1(5)
C8 C9 C10 . . 123.5(5)
C8 C9 C24 . . 117.9(5)
C10 C9 C24 . . 118.6(5)
N14 C10 C9 . . 126.0(5)
N14 C10 C11 . . 110.2(5)
C9 C10 C11 . . 123.7(5)
C11 C11 C10 11 . 106.8(3)
C11 C11 H11 11 . 126.6
C10 C11 H11 . . 126.6
C3 N12 C3 11 . 106.3(6)
C3 N12 Pd1 11 . 126.6(3)
C3 N12 Pd1 . . 126.6(3)
C5 N13 C8 . . 106.3(4)
C5 N13 Pd1 . . 127.1(4)
C8 N13 Pd1 . . 126.1(4)
C10 N14 C10 . 11 105.8(6)
C10 N14 Pd1 . . 127.1(3)
C10 N14 Pd1 11 . 127.1(3)
C16 C15 C20 . . 119.0(5)
C16 C15 C4 . . 120.8(5)
C20 C15 C4 . . 119.9(6)
C15 C16 C17 . . 120.6(6)
C15 C16 H16 . . 119.7
C17 C16 H16 . . 119.7
C16 C17 C18 . . 119.2(7)
C16 C17 H17 . . 120.4
C18 C17 H17 . . 120.4
C19 C18 C17 . . 120.9(6)
C19 C18 C21 . . 120.1(6)
C17 C18 C21 . . 118.9(7)
C18 C19 C20 . . 119.4(6)
C18 C19 H19 . . 120.3
C20 C19 H19 . . 120.3
C19 C20 C15 . . 120.7(7)
C19 C20 H20 . . 119.6
C15 C20 H20 . . 119.6
O22 C21 O23 . . 125.5(7)
O22 C21 C18 . . 118.8(7)
O23 C21 C18 . . 115.7(7)
C21 O22 H22 . . 123.1
C21 O23 H23 . . 117.0
C25 C24 C29 . . 118.5(6)
C25 C24 C9 . . 121.9(6)
C29 C24 C9 . . 119.6(5)
C24 C25 C26 . . 120.0(7)
C24 C25 H25 . . 120.0
C26 C25 H25 . . 120.0
C27 C26 C25 . . 121.1(7)
C27 C26 H26 . . 119.5
C25 C26 H26 . . 119.5
C28 C27 C26 . . 119.8(6)
C28 C27 C30 . . 119.3(7)
C26 C27 C30 . . 120.9(6)
C27 C28 C29 . . 120.2(7)
C27 C28 H28 . . 119.9
C29 C28 H28 . . 119.9
C24 C29 C28 . . 120.5(6)
C24 C29 H29 . . 119.7
C28 C29 H29 . . 119.7
O32 C30 O31 . . 125.6(6)
O32 C30 C27 . . 120.2(6)
O31 C30 C27 . . 114.1(7)
C30 O31 H31 . . 111.0
O34 C33 H33A . . 109.5
O34 C33 H33B . . 109.5
H33A C33 H33B . . 109.5
O34 C33 H33C . . 109.5
H33A C33 H33C . . 109.5
H33B C33 H33C . . 109.5
C33 O34 H34 . . 120.8

loop_
_geom_bond_atom_site_label_1
_geom_bond_atom_site_label_2
_geom_bond_site_symmetry_2
_geom_bond_distance
Pd1 N14 . 2.004(7)
Pd1 N12 . 2.015(6)
Pd1 N13 . 2.018(4)
Pd1 N13 11 2.018(4)
C2 C2 11 1.359(11)
C2 C3 . 1.442(8)
C2 H2 . 0.9500
C3 N12 . 1.377(6)
C3 C4 . 1.398(7)
C4 C5 . 1.402(7)
C4 C15 . 1.489(7)
C5 N13 . 1.368(7)
C5 C6 . 1.438(8)
C6 C7 . 1.359(8)
C6 H6 . 0.9500
C7 C8 . 1.442(8)
C7 H7 . 0.9500
C8 C9 . 1.389(8)
C8 N13 . 1.390(7)
C9 C10 . 1.402(8)
C9 C24 . 1.485(8)
C10 N14 . 1.385(7)
C10 C11 . 1.446(8)
C11 C11 11 1.372(11)
C11 H11 . 0.9500
N12 C3 11 1.377(6)
N14 C10 11 1.385(6)
C15 C16 . 1.396(9)
C15 C20 . 1.403(8)
C16 C17 . 1.395(8)
C16 H16 . 0.9500
C17 C18 . 1.398(9)
C17 H17 . 0.9500
C18 C19 . 1.386(10)
C18 C21 . 1.515(9)
C19 C20 . 1.391(9)
C19 H19 . 0.9500
C20 H20 . 0.9500
C21 O22 . 1.230(9)
C21 O23 . 1.272(8)
O22 H22 . 0.8506
O23 H23 . 0.8359
C24 C25 . 1.390(9)
C24 C29 . 1.396(9)
C25 C26 . 1.405(9)
C25 H25 . 0.9500
C26 C27 . 1.370(10)
C26 H26 . 0.9500
C27 C28 . 1.367(9)
C27 C30 . 1.528(9)
C28 C29 . 1.410(8)
C28 H28 . 0.9500
C29 H29 . 0.9500
C30 O32 . 1.238(8)
C30 O31 . 1.274(8)
O31 H31 . 0.8945
C33 O34 . 1.378(14)
C33 H33A . 0.9800
C33 H33B . 0.9800
C33 H33C . 0.9800
O34 H34 . 0.8984

loop_
_geom_hbond_atom_site_label_D
_geom_hbond_atom_site_label_H
_geom_hbond_atom_site_label_A
_geom_hbond_site_symmetry_A
_geom_hbond_distance_DH
_geom_hbond_distance_HA
_geom_hbond_distance_DA
_geom_hbond_angle_DHA
O23 H23 O23 4_556 0.84 1.84 2.542(9) 141
O31 H31 O32 13_545 0.89 1.77 2.669(6) 180
O34 H34 O22 13_556 0.90 1.71 2.608(7) 179
